data_7022700
loop_
_publ_author_name
'Fang, Ming'
'Li, Ji-Jing'
'Shi, Peng-Fei'
'Zhao, Bin'
'Cheng, Peng'

_publ_section_title
;
 Structures, luminescence, and slow magnetic relaxation of eight 3D
 lanthanide-organic frameworks.
;
_journal_issue 18
_journal_name_full 'Dalton transactions (Cambridge, England : 2003)'
_journal_page_first 6553
_journal_page_last 6563
_journal_paper_doi 10.1039/c3dt32861a
_journal_volume 42
_journal_year 2013
_chemical_formula_sum 'C18 H20 Eu N5 O9'
_chemical_formula_weight 602.35
_chemical_name_systematic
;
?
;
_space_group_IT_number 2
_symmetry_cell_setting triclinic
_symmetry_space_group_name_Hall '-P 1'
_symmetry_space_group_name_H-M 'P -1'
_atom_sites_solution_hydrogens geom
_atom_sites_solution_primary direct
_atom_sites_solution_secondary difmap
_audit_creation_method SHELXL-97
_cell_angle_alpha 75.576(11)
_cell_angle_beta 69.469(13)
_cell_angle_gamma 86.168(10)
_cell_formula_units_Z 2
_cell_length_a 9.2236(12)
_cell_length_b 10.3657(13)
_cell_length_c 12.8839(18)
_cell_measurement_reflns_used 3598
_cell_measurement_temperature 293(2)
_cell_measurement_theta_max 29.1949
_cell_measurement_theta_min 2.3937
_cell_volume 1116.9(3)
_computing_structure_refinement 'SHELXL-97 (Sheldrick, 1997)'
_computing_structure_solution 'SHELXS-97 (Sheldrick, 1990)'
_diffrn_ambient_temperature 293(2)
_diffrn_measured_fraction_theta_full 0.999
_diffrn_measured_fraction_theta_max 0.999
_diffrn_radiation_monochromator graphite
_diffrn_radiation_source 'fine-focus sealed tube'
_diffrn_radiation_type MoK\a
_diffrn_radiation_wavelength 0.71073
_diffrn_reflns_av_R_equivalents 0.0577
_diffrn_reflns_av_sigmaI/netI 0.0778
_diffrn_reflns_limit_h_max 10
_diffrn_reflns_limit_h_min -10
_diffrn_reflns_limit_k_max 12
_diffrn_reflns_limit_k_min -12
_diffrn_reflns_limit_l_max 15
_diffrn_reflns_limit_l_min -15
_diffrn_reflns_number 7917
_diffrn_reflns_theta_full 25.01
_diffrn_reflns_theta_max 25.01
_diffrn_reflns_theta_min 2.40
_exptl_absorpt_coefficient_mu 2.867
_exptl_absorpt_correction_T_max 0.8468
_exptl_absorpt_correction_T_min 0.8031
_exptl_absorpt_correction_type multi-scan
_exptl_absorpt_process_details SADABS
_exptl_crystal_density_diffrn 1.791
_exptl_crystal_density_method 'not measured'
_exptl_crystal_F_000 596
_exptl_crystal_size_max 0.08
_exptl_crystal_size_mid 0.06
_exptl_crystal_size_min 0.06
_refine_diff_density_max 7.156
_refine_diff_density_min -1.707
_refine_diff_density_rms 0.299
_refine_ls_extinction_method none
_refine_ls_goodness_of_fit_ref 1.097
_refine_ls_hydrogen_treatment constr
_refine_ls_matrix_type full
_refine_ls_number_parameters 302
_refine_ls_number_reflns 3932
_refine_ls_number_restraints 0
_refine_ls_restrained_S_all 1.097
_refine_ls_R_factor_all 0.0751
_refine_ls_R_factor_gt 0.0683
_refine_ls_shift/su_max 0.001
_refine_ls_shift/su_mean 0.000
_refine_ls_structure_factor_coef Fsqd
_refine_ls_weighting_details 'calc w=1/[\s^2^(Fo^2^)+(0.1087P)^2^+12.3900P] where P=(Fo^2^+2Fc^2^)/3'
_refine_ls_weighting_scheme calc
_refine_ls_wR_factor_gt 0.1854
_refine_ls_wR_factor_ref 0.1942
_reflns_number_gt 3512
_reflns_number_total 3932
_reflns_threshold_expression >2sigma(I)
_cod_data_source_file c3dt32861a.txt
_cod_data_source_block p120601k3
_cod_depositor_comments
;
The following automatic conversions were performed:

'_refine_ls_hydrogen_treatment' value 'CONSTR' changed to 'constr'
according to /home/saulius/struct/CIF-dictionaries/cif_core.dic
dictionary named 'cif_core.dic' version 2.4.2 from 2011-04-26.

Automatic conversion script
Id: cif_fix_values 1891 2012-01-12 08:04:46Z andrius 
;
_cod_original_sg_symbol_H-M P-1
_cod_database_code 7022700

loop_
_symmetry_equiv_pos_as_xyz
'x, y, z'
'-x, -y, -z'

loop_
_atom_site_label
_atom_site_type_symbol
_atom_site_fract_x
_atom_site_fract_y
_atom_site_fract_z
_atom_site_U_iso_or_equiv
_atom_site_adp_type
_atom_site_occupancy
_atom_site_symmetry_multiplicity
_atom_site_calc_flag
_atom_site_refinement_flags
Eu1 Eu 1.04426(6) 0.24917(5) 0.00197(4) 0.0168(2) Uani 1 1 d .
C1 C 0.8631(13) 0.4453(10) 0.1849(9) 0.022(2) Uani 1 1 d .
C2 C 0.5664(14) 0.4603(11) 0.4747(9) 0.026(3) Uani 1 1 d .
C3 C 0.6493(12) 0.4939(10) 0.3569(8) 0.017(2) Uani 1 1 d .
H3 H 0.6227 0.5677 0.3095 0.020 Uiso 1 1 calc R
C4 C 0.7731(13) 0.4145(11) 0.3118(9) 0.022(2) Uani 1 1 d .
C5 C 0.8111(16) 0.3085(14) 0.3848(11) 0.040(3) Uani 1 1 d .
H5 H 0.8934 0.2546 0.3577 0.049 Uiso 1 1 calc R
C6 C 0.723(2) 0.2841(15) 0.5000(11) 0.054(5) Uani 1 1 d .
H6 H 0.7503 0.2125 0.5493 0.064 Uiso 1 1 calc R
C7 C 1.0099(13) -0.0559(11) 0.1696(8) 0.021(2) Uani 1 1 d .
C8 C 0.9688(12) -0.0398(10) 0.4704(8) 0.019(2) Uani 1 1 d .
C9 C 1.0131(12) -0.0085(10) 0.3525(8) 0.017(2) Uani 1 1 d .
H9 H 1.0776 0.0651 0.3088 0.020 Uiso 1 1 calc R
C10 C 0.9605(14) -0.0880(11) 0.2998(9) 0.022(2) Uani 1 1 d .
C11 C 0.8613(16) -0.1939(12) 0.3683(10) 0.031(3) Uani 1 1 d .
H11 H 0.8224 -0.2484 0.3362 0.037 Uiso 1 1 calc R
C12 C 0.8210(16) -0.2172(13) 0.4853(10) 0.034(3) Uani 1 1 d .
H12 H 0.7531 -0.2881 0.5307 0.041 Uiso 1 1 calc R
C13 C 0.6815(14) 0.1039(12) 0.1224(12) 0.033(3) Uani 1 1 d .
H13 H 0.6791 0.1062 0.0504 0.040 Uiso 1 1 calc R
C14 C 0.4245(17) 0.0091(17) 0.1950(18) 0.065(5) Uani 1 1 d .
H14A H 0.4392 0.0273 0.1151 0.098 Uiso 1 1 calc R
H14B H 0.3335 0.0527 0.2331 0.098 Uiso 1 1 calc R
H14C H 0.4124 -0.0853 0.2272 0.098 Uiso 1 1 calc R
C15 C 0.552(2) 0.052(2) 0.3235(15) 0.079(6) Uani 1 1 d .
H15A H 0.6445 0.0916 0.3221 0.118 Uiso 1 1 calc R
H15B H 0.5435 -0.0396 0.3651 0.118 Uiso 1 1 calc R
H15C H 0.4637 0.0991 0.3601 0.118 Uiso 1 1 calc R
C16 C 0.7639(14) 0.4420(11) -0.0891(11) 0.030(3) Uani 1 1 d .
H16 H 0.7070 0.4774 -0.0276 0.037 Uiso 1 1 calc R
C17 C 0.812(3) 0.427(2) -0.2787(15) 0.080(6) Uani 1 1 d .
H17A H 0.8616 0.3467 -0.2542 0.120 Uiso 1 1 calc R
H17B H 0.8879 0.4894 -0.3367 0.120 Uiso 1 1 calc R
H17C H 0.7371 0.4066 -0.3090 0.120 Uiso 1 1 calc R
C18 C 0.6133(17) 0.5796(15) -0.1957(12) 0.045(3) Uani 1 1 d .
H18A H 0.5350 0.5369 -0.2095 0.067 Uiso 1 1 calc R
H18B H 0.6575 0.6543 -0.2586 0.067 Uiso 1 1 calc R
H18C H 0.5679 0.6097 -0.1268 0.067 Uiso 1 1 calc R
N1 N 0.6027(14) 0.3564(12) 0.5454(8) 0.043(3) Uani 1 1 d .
N2 N 0.8739(12) -0.1434(9) 0.5375(7) 0.026(2) Uani 1 1 d .
N3 N 0.5611(12) 0.0594(11) 0.2096(10) 0.038(3) Uani 1 1 d .
N4 N 0.7357(13) 0.4837(10) -0.1836(10) 0.035(2) Uani 1 1 d .
N5 N 1.3764(14) 0.2395(11) -0.0475(11) 0.044(3) Uani 1 1 d .
O1 O 0.8323(9) 0.5494(8) 0.1245(6) 0.0279(18) Uani 1 1 d .
O2 O 0.9630(9) 0.3625(7) 0.1490(6) 0.0241(17) Uani 1 1 d .
O3 O 1.0936(9) 0.0455(7) 0.1143(6) 0.0205(16) Uani 1 1 d .
O4 O 0.9633(12) -0.1356(8) 0.1302(7) 0.035(2) Uani 1 1 d .
O5 O 0.8045(9) 0.1454(8) 0.1291(7) 0.0330(19) Uani 1 1 d .
O6 O 0.8599(14) 0.3595(9) -0.0757(10) 0.056(3) Uani 1 1 d .
O7 O 1.2871(11) 0.2789(8) 0.0383(8) 0.039(2) Uani 1 1 d .
O8 O 1.3197(10) 0.1973(8) -0.1069(8) 0.036(2) Uani 1 1 d .
O9 O 1.5180(12) 0.2431(13) -0.0679(13) 0.076(4) Uani 1 1 d .

loop_
_atom_site_aniso_label
_atom_site_aniso_U_11
_atom_site_aniso_U_22
_atom_site_aniso_U_33
_atom_site_aniso_U_23
_atom_site_aniso_U_13
_atom_site_aniso_U_12
Eu1 0.0196(3) 0.0201(3) 0.0121(3) -0.0092(2) -0.0038(2) 0.0024(2)
C1 0.028(6) 0.018(5) 0.018(5) -0.007(4) -0.005(5) -0.005(5)
C2 0.033(7) 0.029(6) 0.013(5) -0.008(4) -0.003(5) 0.014(5)
C3 0.019(5) 0.019(5) 0.010(5) -0.006(4) -0.001(4) 0.002(4)
C4 0.028(6) 0.024(6) 0.013(5) -0.010(4) -0.002(4) 0.000(5)
C5 0.039(8) 0.042(8) 0.025(6) -0.009(5) 0.005(5) 0.021(6)
C6 0.070(11) 0.050(9) 0.017(6) 0.003(6) 0.000(6) 0.038(8)
C7 0.034(6) 0.023(6) 0.009(5) -0.010(4) -0.008(4) 0.010(5)
C8 0.020(5) 0.023(5) 0.017(5) -0.012(4) -0.008(4) 0.009(4)
C9 0.020(5) 0.019(5) 0.015(5) -0.010(4) -0.008(4) 0.004(4)
C10 0.034(6) 0.024(6) 0.013(5) -0.008(4) -0.011(5) 0.005(5)
C11 0.048(8) 0.028(6) 0.021(6) -0.008(5) -0.012(5) -0.012(6)
C12 0.047(8) 0.037(7) 0.018(6) -0.003(5) -0.011(5) -0.017(6)
C13 0.022(6) 0.025(6) 0.048(8) -0.005(5) -0.010(6) 0.001(5)
C14 0.021(7) 0.054(10) 0.104(14) -0.009(9) -0.005(8) -0.004(7)
C15 0.062(12) 0.099(16) 0.053(11) -0.014(10) 0.010(9) -0.021(11)
C16 0.030(7) 0.023(6) 0.045(7) -0.008(5) -0.021(6) -0.007(5)
C17 0.110(18) 0.098(15) 0.050(10) -0.034(10) -0.046(11) 0.038(13)
C18 0.045(9) 0.053(9) 0.045(8) -0.019(7) -0.025(7) 0.023(7)
N1 0.051(7) 0.050(7) 0.016(5) -0.007(5) -0.001(5) 0.027(6)
N2 0.031(5) 0.032(5) 0.016(4) -0.011(4) -0.006(4) -0.001(4)
N3 0.023(6) 0.039(6) 0.045(7) -0.008(5) -0.004(5) 0.002(5)
N4 0.035(6) 0.031(6) 0.046(6) -0.010(5) -0.024(5) 0.007(5)
N5 0.033(7) 0.038(7) 0.055(8) -0.001(6) -0.014(6) 0.000(5)
O1 0.029(4) 0.026(4) 0.020(4) -0.003(3) 0.000(3) 0.001(3)
O2 0.032(4) 0.022(4) 0.015(4) -0.011(3) 0.001(3) 0.003(3)
O3 0.028(4) 0.019(4) 0.017(4) -0.002(3) -0.011(3) -0.002(3)
O4 0.068(7) 0.027(4) 0.019(4) -0.009(3) -0.023(4) -0.003(4)
O5 0.021(4) 0.038(5) 0.039(5) -0.010(4) -0.008(4) -0.002(4)
O6 0.082(8) 0.025(5) 0.097(9) -0.010(5) -0.081(7) 0.011(5)
O7 0.047(6) 0.027(5) 0.045(5) -0.011(4) -0.018(5) 0.001(4)
O8 0.029(5) 0.032(5) 0.041(5) -0.011(4) -0.003(4) 0.006(4)
O9 0.014(5) 0.074(8) 0.130(12) -0.008(7) -0.023(6) -0.006(5)

loop_
_atom_type_symbol
_atom_type_description
_atom_type_scat_dispersion_real
_atom_type_scat_dispersion_imag
_atom_type_scat_source
C C 0.0033 0.0016 'International Tables Vol C Tables 4.2.6.8 and 6.1.1.4'
Eu Eu -0.1578 3.6682 'International Tables Vol C Tables 4.2.6.8 and 6.1.1.4'
N N 0.0061 0.0033 'International Tables Vol C Tables 4.2.6.8 and 6.1.1.4'
O O 0.0106 0.0060 'International Tables Vol C Tables 4.2.6.8 and 6.1.1.4'
H H 0.0000 0.0000 'International Tables Vol C Tables 4.2.6.8 and 6.1.1.4'

loop_
_geom_angle_atom_site_label_1
_geom_angle_atom_site_label_2
_geom_angle_atom_site_label_3
_geom_angle
_geom_angle_site_symmetry_1
_geom_angle_site_symmetry_3
O4 Eu1 O2 160.9(3) 2_755 .
O4 Eu1 O6 74.6(3) 2_755 .
O2 Eu1 O6 90.9(3) . .
O4 Eu1 O3 88.7(3) 2_755 .
O2 Eu1 O3 96.1(3) . .
O6 Eu1 O3 143.0(3) . .
O4 Eu1 O5 89.3(3) 2_755 .
O2 Eu1 O5 74.9(3) . .
O6 Eu1 O5 75.7(4) . .
O3 Eu1 O5 71.2(3) . .
O4 Eu1 O1 99.5(3) 2_755 2_765
O2 Eu1 O1 88.0(3) . 2_765
O6 Eu1 O1 74.3(3) . 2_765
O3 Eu1 O1 142.0(3) . 2_765
O5 Eu1 O1 145.1(3) . 2_765
O4 Eu1 O7 122.5(3) 2_755 .
O2 Eu1 O7 76.4(3) . .
O6 Eu1 O7 144.6(3) . .
O3 Eu1 O7 72.0(3) . .
O5 Eu1 O7 129.9(3) . .
O1 Eu1 O7 72.4(3) 2_765 .
O4 Eu1 O8 72.1(3) 2_755 .
O2 Eu1 O8 126.9(3) . .
O6 Eu1 O8 127.1(4) . .
O3 Eu1 O8 75.5(3) . .
O5 Eu1 O8 142.1(3) . .
O1 Eu1 O8 72.1(3) 2_765 .
O7 Eu1 O8 50.9(3) . .
O4 Eu1 N5 97.1(4) 2_755 .
O2 Eu1 N5 101.9(3) . .
O6 Eu1 N5 140.6(4) . .
O3 Eu1 N5 73.0(3) . .
O5 Eu1 N5 143.4(3) . .
O1 Eu1 N5 69.2(3) 2_765 .
O7 Eu1 N5 25.8(3) . .
O8 Eu1 N5 25.1(3) . .
O1 C1 O2 125.4(10) . .
O1 C1 C4 117.5(10) . .
O2 C1 C4 117.1(9) . .
N1 C2 C3 122.2(10) . .
N1 C2 C2 117.2(12) . 2_666
C3 C2 C2 120.7(12) . 2_666
C4 C3 C2 118.9(9) . .
C4 C3 H3 120.6 . .
C2 C3 H3 120.6 . .
C5 C4 C3 118.8(10) . .
C5 C4 C1 120.6(10) . .
C3 C4 C1 120.6(10) . .
C4 C5 C6 118.1(11) . .
C4 C5 H5 121.0 . .
C6 C5 H5 121.0 . .
N1 C6 C5 124.5(12) . .
N1 C6 H6 117.7 . .
C5 C6 H6 117.7 . .
O4 C7 O3 126.9(9) . .
O4 C7 C10 115.7(10) . .
O3 C7 C10 117.4(9) . .
N2 C8 C9 122.6(9) . .
N2 C8 C8 116.6(11) . 2_756
C9 C8 C8 120.8(12) . 2_756
C8 C9 C10 119.6(10) . .
C8 C9 H9 120.2 . .
C10 C9 H9 120.2 . .
C11 C10 C9 118.2(9) . .
C11 C10 C7 121.5(9) . .
C9 C10 C7 120.3(10) . .
C12 C11 C10 118.6(10) . .
C12 C11 H11 120.7 . .
C10 C11 H11 120.7 . .
N2 C12 C11 123.9(11) . .
N2 C12 H12 118.0 . .
C11 C12 H12 118.0 . .
O5 C13 N3 123.5(13) . .
O5 C13 H13 118.2 . .
N3 C13 H13 118.2 . .
N3 C14 H14A 109.5 . .
N3 C14 H14B 109.5 . .
H14A C14 H14B 109.5 . .
N3 C14 H14C 109.5 . .
H14A C14 H14C 109.5 . .
H14B C14 H14C 109.5 . .
N3 C15 H15A 109.5 . .
N3 C15 H15B 109.5 . .
H15A C15 H15B 109.5 . .
N3 C15 H15C 109.5 . .
H15A C15 H15C 109.5 . .
H15B C15 H15C 109.5 . .
O6 C16 N4 124.2(13) . .
O6 C16 H16 117.9 . .
N4 C16 H16 117.9 . .
N4 C17 H17A 109.5 . .
N4 C17 H17B 109.5 . .
H17A C17 H17B 109.5 . .
N4 C17 H17C 109.5 . .
H17A C17 H17C 109.5 . .
H17B C17 H17C 109.5 . .
N4 C18 H18A 109.5 . .
N4 C18 H18B 109.5 . .
H18A C18 H18B 109.5 . .
N4 C18 H18C 109.5 . .
H18A C18 H18C 109.5 . .
H18B C18 H18C 109.5 . .
C2 N1 C6 117.5(10) . .
C8 N2 C12 117.0(9) . .
C13 N3 C15 122.7(13) . .
C13 N3 C14 120.3(13) . .
C15 N3 C14 116.9(13) . .
C16 N4 C17 120.6(12) . .
C16 N4 C18 122.9(12) . .
C17 N4 C18 116.1(12) . .
O8 N5 O9 122.2(14) . .
O8 N5 O7 119.2(11) . .
O9 N5 O7 118.6(14) . .
O8 N5 Eu1 60.4(6) . .
O9 N5 Eu1 176.2(11) . .
O7 N5 Eu1 58.9(7) . .
C1 O1 Eu1 139.6(8) . 2_765
C1 O2 Eu1 139.8(7) . .
C7 O3 Eu1 131.3(7) . .
C7 O4 Eu1 158.4(8) . 2_755
C13 O5 Eu1 137.6(9) . .
C16 O6 Eu1 157.2(9) . .
N5 O7 Eu1 95.3(7) . .
N5 O8 Eu1 94.5(7) . .

loop_
_geom_bond_atom_site_label_1
_geom_bond_atom_site_label_2
_geom_bond_distance
_geom_bond_site_symmetry_2
Eu1 O4 2.321(7) 2_755
Eu1 O2 2.351(7) .
Eu1 O6 2.358(8) .
Eu1 O3 2.360(7) .
Eu1 O5 2.373(8) .
Eu1 O1 2.373(8) 2_765
Eu1 O7 2.496(10) .
Eu1 O8 2.530(9) .
Eu1 N5 2.902(12) .
C1 O1 1.244(14) .
C1 O2 1.262(14) .
C1 C4 1.513(14) .
C2 N1 1.334(15) .
C2 C3 1.403(14) .
C2 C2 1.47(2) 2_666
C3 C4 1.402(15) .
C3 H3 0.9300 .
C4 C5 1.371(17) .
C5 C6 1.386(18) .
C5 H5 0.9300 .
C6 N1 1.340(17) .
C6 H6 0.9300 .
C7 O4 1.238(13) .
C7 O3 1.248(13) .
C7 C10 1.529(13) .
C8 N2 1.341(15) .
C8 C9 1.384(14) .
C8 C8 1.510(19) 2_756
C9 C10 1.392(14) .
C9 H9 0.9300 .
C10 C11 1.381(16) .
C11 C12 1.381(16) .
C11 H11 0.9300 .
C12 N2 1.347(15) .
C12 H12 0.9300 .
C13 O5 1.278(15) .
C13 N3 1.281(17) .
C13 H13 0.9300 .
C14 N3 1.48(2) .
C14 H14A 0.9600 .
C14 H14B 0.9600 .
C14 H14C 0.9600 .
C15 N3 1.43(2) .
C15 H15A 0.9600 .
C15 H15B 0.9600 .
C15 H15C 0.9600 .
C16 O6 1.216(16) .
C16 N4 1.298(16) .
C16 H16 0.9300 .
C17 N4 1.43(2) .
C17 H17A 0.9600 .
C17 H17B 0.9600 .
C17 H17C 0.9600 .
C18 N4 1.477(16) .
C18 H18A 0.9600 .
C18 H18B 0.9600 .
C18 H18C 0.9600 .
N5 O8 1.237(15) .
N5 O9 1.240(15) .
N5 O7 1.268(15) .
O1 Eu1 2.373(8) 2_765
O4 Eu1 2.321(7) 2_755
